data_1523833
loop_
_publ_author_name
'Holleck, H.'
'Benesovsky, S.'
'Nowotny, H.'

_publ_section_title
;
 Das Mischungsverhalten von Nb3 Sn mit Mo3 Si, Mo3 Ge und Nb3 Ge
;
_journal_name_full 'Monatshefte fuer Chemie (-108,1977)'
_journal_page_first 996
_journal_page_last 999
_journal_volume 93
_journal_year 1962
_chemical_formula_sum 'Mo1.5 Nb1.5 Si0.5 Sn0.5'
_chemical_name_systematic '(Mo0.5 Nb0.5)3 (Si0.5 Sn0.5)'
_space_group_IT_number 223
_symmetry_space_group_name_Hall '-P 4n 2 3'
_symmetry_space_group_name_H-M 'P m -3 n'
_cell_angle_alpha 90
_cell_angle_beta 90
_cell_angle_gamma 90
_cell_formula_units_Z 2
_cell_length_a 5.083
_cell_length_b 5.083
_cell_length_c 5.083
_cell_volume 131.329
_citation_journal_id_ASTM MOCHAP
_cod_data_source_file Holleck_MOCHAP_1962_1221.cif
_cod_data_source_block Mo1.5Nb1.5Si0.5Sn0.5
_cod_original_cell_volume 131.3289
_cod_database_code 1523833

loop_
_symmetry_equiv_pos_as_xyz
x,y,z
-y+1/2,x+1/2,z+1/2
-x,-y,z
y+1/2,-x+1/2,z+1/2
x,-y,-z
y+1/2,x+1/2,-z+1/2
-x,y,-z
-y+1/2,-x+1/2,-z+1/2
z,x,y
-x+1/2,z+1/2,y+1/2
-z,-x,y
x+1/2,-z+1/2,y+1/2
z,-x,-y
x+1/2,z+1/2,-y+1/2
-z,x,-y
-x+1/2,-z+1/2,-y+1/2
y,z,x
y,-z,-x
z+1/2,y+1/2,-x+1/2
-y,z,-x
-z+1/2,-y+1/2,-x+1/2
-y,-z,x
z+1/2,-y+1/2,x+1/2
-z+1/2,y+1/2,x+1/2
-x,-y,-z
y-1/2,-x-1/2,-z-1/2
x,y,-z
-y-1/2,x-1/2,-z-1/2
-x,y,z
-y-1/2,-x-1/2,z-1/2
x,-y,z
y-1/2,x-1/2,z-1/2
-z,-x,-y
x-1/2,-z-1/2,-y-1/2
z,x,-y
-x-1/2,z-1/2,-y-1/2
-z,x,y
-x-1/2,-z-1/2,y-1/2
z,-x,y
x-1/2,z-1/2,y-1/2
-y,-z,-x
-y,z,x
-z-1/2,-y-1/2,x-1/2
y,-z,x
z-1/2,y-1/2,x-1/2
y,z,-x
-z-1/2,y-1/2,-x-1/2
z-1/2,-y-1/2,-x-1/2

loop_
_atom_site_label
_atom_site_type_symbol
_atom_site_fract_x
_atom_site_fract_y
_atom_site_fract_z
_atom_site_occupancy
_atom_site_U_iso_or_equiv
Mo1 Mo 0.25 0 0.5 0.5 0.0
Nb1 Nb 0.25 0 0.5 0.5 0.0
Si1 Si 0 0 0 0.5 0.0
Sn1 Sn 0 0 0 0.5 0.0
